data_4328864
loop_
_publ_author_name
'Stuart K. Langley'
'Boujemaa Moubaraki'
'Keith S. Murray'

_publ_contact_author_address
; School of Chemistry, 171 
  Monash university, 
  Vic 3800, 
  Australia
;
_publ_contact_author_email Keith.murray@sci.monash.edu.au
_publ_contact_author_fax +61-3-9905-4597
_publ_contact_author_name 'Keith. S. Murray'
_publ_contact_author_phone +61-3-9905-4512
_publ_section_title
;
 Magnetic Properties of Hexanuclear Lanthanide(III) Clusters Incorporating
 a Central \m6-Carbonate Ligand Derived from Atmospheric CO2 Fixation
;
_journal_name_full 'Inorganic Chemistry'
_journal_page_first 3947
_journal_page_last 3949
_journal_paper_doi 10.1021/ic3002724
_journal_volume 51
_journal_year 2012
_chemical_formula_sum 'C64.5 H98 Cl7 Dy6 N14 O38'
_chemical_formula_weight 2900.68
_space_group_IT_number 2
_symmetry_cell_setting triclinic
_symmetry_space_group_name_Hall '-P 1'
_symmetry_space_group_name_H-M 'P -1'
_atom_sites_solution_hydrogens geom
_atom_sites_solution_primary direct
_atom_sites_solution_secondary difmap
_audit_creation_date '9 November 2005'
_audit_creation_method SHELXL-97
_cell_angle_alpha 94.870(2)
_cell_angle_beta 111.093(2)
_cell_angle_gamma 97.137(2)
_cell_formula_units_Z 2
_cell_length_a 16.4278(8)
_cell_length_b 17.1413(8)
_cell_length_c 18.7042(8)
_cell_measurement_reflns_used 8769
_cell_measurement_temperature 123(2)
_cell_measurement_theta_max 29.12
_cell_measurement_theta_min 2.12
_cell_volume 4828.0(4)
_computing_cell_refinement 'Bruker Apex2 V2.0'
_computing_data_collection 'Bruker Apex2 V2.0'
_computing_data_reduction 'Bruker Apex2 V2.0'
_computing_molecular_graphics x-seed
_computing_publication_material CIFTAB
_computing_structure_refinement 'SHELXL-97 (Sheldrick, 1997)'
_computing_structure_solution 'SHELXS-97 (Sheldrick, 1990)'
_diffrn_ambient_temperature 123(2)
_diffrn_measured_fraction_theta_full 0.996
_diffrn_measured_fraction_theta_max 0.996
_diffrn_measurement_device_type 'Bruker X8 Apex CCD'
_diffrn_measurement_method 'phi and omega scans'
_diffrn_radiation_monochromator graphite
_diffrn_radiation_source 'fine-focus sealed tube'
_diffrn_radiation_type MoK\a
_diffrn_radiation_wavelength 0.71073
_diffrn_reflns_av_R_equivalents 0.0534
_diffrn_reflns_av_sigmaI/netI 0.0613
_diffrn_reflns_limit_h_max 21
_diffrn_reflns_limit_h_min -21
_diffrn_reflns_limit_k_max 22
_diffrn_reflns_limit_k_min -22
_diffrn_reflns_limit_l_max 24
_diffrn_reflns_limit_l_min -24
_diffrn_reflns_number 74939
_diffrn_reflns_theta_full 27.50
_diffrn_reflns_theta_max 27.50
_diffrn_reflns_theta_min 2.49
_diffrn_standards_decay_% 0
_diffrn_standards_interval_count 0
_diffrn_standards_interval_time 0
_diffrn_standards_number 0
_exptl_absorpt_coefficient_mu 4.866
_exptl_absorpt_correction_T_max 0.615
_exptl_absorpt_correction_T_min 0.189
_exptl_absorpt_correction_type multi-scan
_exptl_absorpt_process_details SADABS
_exptl_crystal_colour colourless
_exptl_crystal_density_diffrn 1.992
_exptl_crystal_description block
_exptl_crystal_F_000 2794
_exptl_crystal_size_max 0.4
_exptl_crystal_size_mid 0.3
_exptl_crystal_size_min 0.1
_refine_diff_density_max 1.349
_refine_diff_density_min -1.812
_refine_diff_density_rms 0.181
_refine_ls_extinction_method none
_refine_ls_goodness_of_fit_ref 1.037
_refine_ls_hydrogen_treatment constr
_refine_ls_matrix_type full
_refine_ls_number_parameters 1270
_refine_ls_number_reflns 22089
_refine_ls_number_restraints 212
_refine_ls_restrained_S_all 1.050
_refine_ls_R_factor_all 0.0560
_refine_ls_R_factor_gt 0.0396
_refine_ls_shift/su_max 0.002
_refine_ls_shift/su_mean 0.000
_refine_ls_structure_factor_coef Fsqd
_refine_ls_weighting_details 'calc w=1/[\s^2^(Fo^2^)+(0.0322P)^2^+16.8552P] where P=(Fo^2^+2Fc^2^)/3'
_refine_ls_weighting_scheme calc
_refine_ls_wR_factor_gt 0.0871
_refine_ls_wR_factor_ref 0.0942
_reflns_number_gt 17309
_reflns_number_total 22089
_reflns_threshold_expression >2sigma(I)
_cod_data_source_file ic3002724_si_004.cif
_cod_data_source_block global
_cod_original_formula_sum 'C64.50 H98 Cl7 Dy6 N14 O38'
_cod_database_code 4328864

loop_
_symmetry_equiv_pos_as_xyz
'x, y, z'
'-x, -y, -z'

loop_
_atom_site_label
_atom_site_type_symbol
_atom_site_fract_x
_atom_site_fract_y
_atom_site_fract_z
_atom_site_U_iso_or_equiv
_atom_site_adp_type
_atom_site_occupancy
_atom_site_symmetry_multiplicity
_atom_site_calc_flag
_atom_site_refinement_flags
_atom_site_disorder_assembly
_atom_site_disorder_group
Dy1 Dy 0.313827(17) 0.921942(15) 0.191703(16) 0.01728(6) Uani 1 1 d . . .
Dy2 Dy 0.365130(18) 0.760251(16) 0.078442(16) 0.02036(7) Uani 1 1 d . B .
Dy3 Dy 0.514228(17) 0.833545(15) 0.282056(16) 0.01724(6) Uani 1 1 d . B .
Dy4 Dy 0.406354(18) 0.623869(15) 0.225891(17) 0.02024(7) Uani 1 1 d . B .
Dy5 Dy 0.200868(18) 0.609618(15) 0.301091(17) 0.01978(7) Uani 1 1 d . . .
Dy6 Dy 0.119705(17) 0.812202(15) 0.251342(17) 0.01884(7) Uani 1 1 d . . .
Cl1 Cl -0.07231(11) 0.82350(10) 0.02194(10) 0.0380(4) Uani 1 1 d . B .
Cl2 Cl 0.22636(12) 1.20020(9) 0.36377(11) 0.0400(4) Uani 1 1 d . B .
Cl3 Cl 0.37354(13) 0.59364(11) 0.53864(11) 0.0462(5) Uani 1 1 d . B .
Cl4 Cl -0.10488(12) 0.92347(13) 0.23005(13) 0.0507(5) Uani 1 1 d . B .
Cl5 Cl 0.15149(13) 0.41210(13) 0.41259(14) 0.0552(6) Uani 1 1 d . B .
Cl6 Cl 0.30338(19) 0.28671(12) 0.20043(15) 0.0666(7) Uani 1 1 d . B .
Cl7 Cl -0.1212(4) 0.4857(3) 0.2769(3) 0.0821(17) Uani 0.50 1 d P A 4
O1 O 0.3025(3) 1.0347(2) 0.2722(2) 0.0232(9) Uani 1 1 d D . .
O2 O 0.2620(3) 1.0028(2) 0.0901(2) 0.0257(9) Uani 1 1 d . . .
O3 O 0.4400(2) 0.8875(2) 0.1655(2) 0.0183(8) Uani 1 1 d . . .
O4 O 0.2613(2) 0.8372(2) 0.0800(2) 0.0215(9) Uani 1 1 d . B .
O5 O 0.4206(2) 0.9113(2) 0.3065(2) 0.0194(8) Uani 1 1 d . B .
O6 O 0.1612(2) 0.9100(2) 0.1793(2) 0.0212(9) Uani 1 1 d . B .
O7 O 0.2507(3) 0.8047(2) 0.2323(2) 0.0208(9) Uani 1 1 d . B .
O8 O 0.3634(2) 0.7713(2) 0.2078(2) 0.0170(8) Uani 1 1 d . B .
O9 O 0.2850(3) 0.6823(2) 0.2441(2) 0.0220(9) Uani 1 1 d . B .
O10 O 0.3620(3) 0.8442(3) -0.0222(3) 0.0335(11) Uani 1 1 d . . .
O11 O 0.4888(3) 0.8106(3) 0.0368(3) 0.0276(10) Uani 1 1 d . . .
O12 O 0.4750(3) 0.8932(3) -0.0473(3) 0.0512(14) Uani 1 1 d . . .
O13 O 0.3675(3) 0.6746(3) -0.0329(3) 0.0396(12) Uani 1 1 d . . .
O14 O 0.3177(3) 0.6373(2) 0.1027(2) 0.0254(9) Uani 1 1 d . . .
O15 O 0.4882(3) 0.7209(2) 0.1788(2) 0.0224(9) Uani 1 1 d . . .
O16 O 0.6355(3) 0.8635(2) 0.2320(3) 0.0272(10) Uani 1 1 d . . .
O17 O 0.6619(3) 0.7957(2) 0.3284(3) 0.0273(10) Uani 1 1 d . . .
O18 O 0.7647(3) 0.8282(3) 0.2834(4) 0.0565(16) Uani 1 1 d . . .
O19 O 0.6259(3) 0.9512(2) 0.3600(3) 0.0265(10) Uani 1 1 d . . .
O20 O 0.4892(3) 0.7173(2) 0.3279(2) 0.0192(8) Uani 1 1 d . . .
O21 O 0.3472(3) 0.4890(2) 0.1764(3) 0.0336(11) Uani 1 1 d D . .
O22 O 0.5265(2) 0.5626(2) 0.3024(3) 0.0314(10) Uani 1 1 d D . .
O23 O 0.3412(3) 0.5708(2) 0.3146(2) 0.0231(9) Uani 1 1 d . B .
O24 O 0.1466(3) 0.5090(2) 0.2049(3) 0.0291(10) Uani 1 1 d . B .
O25' O 0.0928(3) 0.5889(2) 0.3498(3) 0.0326(11) Uani 0.50 1 d P B 3
O26 O 0.1993(3) 0.7443(2) 0.3501(2) 0.0233(9) Uani 1 1 d . B .
O27 O 0.1004(3) 0.6714(2) 0.2097(2) 0.0243(9) Uani 1 1 d . B .
O29 O 0.1762(3) 0.9120(2) 0.3467(2) 0.0244(9) Uani 1 1 d . B .
N1 N 0.4275(3) 1.0523(3) 0.2078(3) 0.0223(11) Uani 1 1 d . . .
N2 N 0.4433(4) 0.8500(3) -0.0122(3) 0.0303(12) Uani 1 1 d . . .
N3 N 0.6897(4) 0.8296(3) 0.2805(3) 0.0311(13) Uani 1 1 d . D .
N4 N 0.5394(3) 0.8546(3) 0.4291(3) 0.0216(11) Uani 1 1 d . . .
N6 N 0.2090(3) 0.7000(3) -0.0216(3) 0.0282(12) Uani 1 1 d . . .
N7 N 0.4865(4) 0.5522(3) 0.1450(3) 0.0313(13) Uani 1 1 d . . .
N8 N 0.2124(4) 0.4006(3) 0.1999(3) 0.0290(12) Uani 1 1 d . B .
N9 N 0.2625(3) 0.4946(3) 0.3657(3) 0.0245(11) Uani 1 1 d . B .
N10 N 0.2837(3) 0.6819(3) 0.4422(3) 0.0236(11) Uani 1 1 d . B .
N11 N 0.0175(3) 0.7346(3) 0.1176(3) 0.0244(11) Uani 1 1 d . B .
N12 N 0.0363(3) 0.9230(3) 0.1980(3) 0.0250(11) Uani 1 1 d . B .
N13 N 0.1939(3) 1.0462(3) 0.3559(3) 0.0213(11) Uani 1 1 d . B .
C1 C 0.3664(4) 1.1070(3) 0.3005(4) 0.0270(14) Uani 1 1 d . . .
H1A H 0.3808 1.1215 0.3554 0.032 Uiso 1 1 calc R . .
H1B H 0.3421 1.1499 0.2738 0.032 Uiso 1 1 calc R . .
C2 C 0.4488(4) 1.0935(3) 0.2861(4) 0.0276(14) Uani 1 1 d . . .
H2A H 0.4861 1.1442 0.2929 0.033 Uiso 1 1 calc R . .
H2B H 0.4817 1.0621 0.3238 0.033 Uiso 1 1 calc R . .
C3 C 0.2923(4) 1.0866(3) 0.1126(4) 0.0281(14) Uani 1 1 d . . .
H3A H 0.2689 1.1063 0.1502 0.034 Uiso 1 1 calc R . .
H3B H 0.2713 1.1140 0.0678 0.034 Uiso 1 1 calc R . .
C4 C 0.3922(4) 1.1029(4) 0.1475(4) 0.0262(14) Uani 1 1 d . . .
H4A H 0.4151 1.0931 0.1070 0.031 Uiso 1 1 calc R . .
H4B H 0.4122 1.1583 0.1699 0.031 Uiso 1 1 calc R . .
C5 C 0.5080(4) 1.0259(3) 0.2021(4) 0.0252(13) Uani 1 1 d . . .
H5A H 0.5454 1.0144 0.2522 0.030 Uiso 1 1 calc R . .
H5B H 0.5412 1.0684 0.1876 0.030 Uiso 1 1 calc R . .
C6 C 0.4841(4) 0.9533(3) 0.1432(4) 0.0222(13) Uani 1 1 d . . .
H6A H 0.4457 0.9645 0.0934 0.027 Uiso 1 1 calc R . .
H6B H 0.5374 0.9394 0.1380 0.027 Uiso 1 1 calc R . .
C7 C 0.1726(4) 0.8225(4) 0.0294(4) 0.0273(14) Uani 1 1 d . . .
H7A H 0.1540 0.8723 0.0146 0.033 Uiso 1 1 calc R D .
H7B H 0.1360 0.7994 0.0554 0.033 Uiso 1 1 calc R . .
C8 C 0.1599(4) 0.7670(4) -0.0418(4) 0.0324(15) Uani 1 1 d . D .
H8A H 0.0974 0.7465 -0.0690 0.039 Uiso 1 1 calc R . .
H8B H 0.1806 0.7959 -0.0762 0.039 Uiso 1 1 calc R . .
C9 C 0.1700(4) 0.6490(4) 0.0223(4) 0.0318(15) Uani 1 1 d . D .
H9A H 0.1151 0.6169 -0.0134 0.038 Uiso 1 1 calc R . .
H9B H 0.1560 0.6825 0.0592 0.038 Uiso 1 1 calc R . .
C10 C 0.2309(4) 0.5951(4) 0.0647(4) 0.0327(16) Uani 1 1 d . D .
H10A H 0.2099 0.5735 0.1024 0.039 Uiso 1 1 calc R . .
H10B H 0.2308 0.5512 0.0283 0.039 Uiso 1 1 calc R . .
C11 C 0.2102(5) 0.6549(4) -0.0924(4) 0.0405(18) Uani 1 1 d . D .
H11A H 0.2077 0.6910 -0.1301 0.049 Uiso 1 1 calc R C 1
H11B H 0.1574 0.6147 -0.1142 0.049 Uiso 1 1 calc R C 1
C12 C 0.282(2) 0.681(2) -0.109(2) 0.040(11) Uani 0.203(16) 1 d PU D 2
H12A H 0.2821 0.7358 -0.1197 0.048 Uiso 0.203(16) 1 calc PR D 2
H12B H 0.2816 0.6485 -0.1544 0.048 Uiso 0.203(16) 1 calc PR D 2
C13 C 0.6723(4) 0.9455(4) 0.4401(4) 0.0349(16) Uani 1 1 d . D .
H13A H 0.7101 0.9956 0.4665 0.042 Uiso 1 1 calc R . .
H13B H 0.7089 0.9045 0.4451 0.042 Uiso 1 1 calc R . .
C14 C 0.6048(4) 0.9256(4) 0.4743(4) 0.0304(15) Uani 1 1 d . D .
H14A H 0.6339 0.9157 0.5271 0.036 Uiso 1 1 calc R . .
H14B H 0.5743 0.9704 0.4757 0.036 Uiso 1 1 calc R . .
C15 C 0.5674(4) 0.7813(3) 0.4591(4) 0.0254(13) Uani 1 1 d . D .
H15A H 0.5661 0.7811 0.5105 0.030 Uiso 1 1 calc R . .
H15B H 0.6277 0.7798 0.4629 0.030 Uiso 1 1 calc R . .
C16 C 0.5063(4) 0.7082(3) 0.4057(4) 0.0247(13) Uani 1 1 d . D .
H16A H 0.5337 0.6615 0.4177 0.030 Uiso 1 1 calc R . .
H16B H 0.4510 0.7007 0.4141 0.030 Uiso 1 1 calc R . .
C17 C 0.4510(4) 0.8632(3) 0.4289(3) 0.0219(13) Uani 1 1 d . D .
H17A H 0.4555 0.8791 0.4814 0.026 Uiso 1 1 calc R . .
H17B H 0.4118 0.8125 0.4096 0.026 Uiso 1 1 calc R . .
C18 C 0.4125(4) 0.9246(3) 0.3787(3) 0.0230(13) Uani 1 1 d . . .
H18A H 0.3505 0.9219 0.3710 0.028 Uiso 1 1 calc R D .
H18B H 0.4433 0.9773 0.4045 0.028 Uiso 1 1 calc R . .
C19 C 0.5574(4) 0.6910(3) 0.1601(4) 0.0260(14) Uani 1 1 d . D .
H19A H 0.6040 0.6835 0.2073 0.031 Uiso 1 1 calc R . .
H19B H 0.5824 0.7295 0.1353 0.031 Uiso 1 1 calc R . .
C20 C 0.5228(5) 0.6140(4) 0.1074(4) 0.0317(15) Uani 1 1 d . D .
H20A H 0.5701 0.5961 0.0943 0.038 Uiso 1 1 calc R . .
H20B H 0.4765 0.6214 0.0599 0.038 Uiso 1 1 calc R . .
C21 C 0.4159(5) 0.4939(4) 0.0850(4) 0.0374(17) Uani 1 1 d . D .
H21A H 0.4420 0.4619 0.0566 0.045 Uiso 1 1 calc R . .
H21B H 0.3755 0.5220 0.0487 0.045 Uiso 1 1 calc R . .
C22 C 0.3651(5) 0.4406(4) 0.1202(4) 0.0373(17) Uani 1 1 d . D .
H22A H 0.3102 0.4130 0.0806 0.045 Uiso 1 1 calc R . .
H22B H 0.3998 0.4014 0.1444 0.045 Uiso 1 1 calc R . .
C23 C 0.5593(5) 0.5138(4) 0.1941(4) 0.0360(17) Uani 1 1 d . D .
H23A H 0.6152 0.5490 0.2075 0.043 Uiso 1 1 calc R . .
H23B H 0.5616 0.4653 0.1647 0.043 Uiso 1 1 calc R . .
C24 C 0.5476(5) 0.4945(4) 0.2672(4) 0.0355(16) Uani 1 1 d . D .
H24A H 0.5003 0.4497 0.2553 0.043 Uiso 1 1 calc R . .
H24B H 0.6016 0.4804 0.3025 0.043 Uiso 1 1 calc R . .
C25 C 0.1423(4) 0.4324(3) 0.2018(4) 0.0284(14) Uani 1 1 d . . .
C26 C 0.0657(5) 0.3832(4) 0.2009(5) 0.046(2) Uani 1 1 d . B .
H26 H 0.0170 0.4052 0.2016 0.055 Uiso 1 1 calc R . .
C27 C 0.0645(6) 0.3031(4) 0.1988(5) 0.054(2) Uani 1 1 d . . .
H27 H 0.0149 0.2702 0.1986 0.065 Uiso 1 1 calc R B .
C28 C 0.1376(6) 0.2708(4) 0.1971(4) 0.053(2) Uani 1 1 d . B .
H28 H 0.1379 0.2164 0.1950 0.064 Uiso 1 1 calc R . .
C29 C 0.2081(6) 0.3221(4) 0.1985(4) 0.0422(19) Uani 1 1 d . . .
C30 C 0.3393(4) 0.5121(3) 0.3548(3) 0.0218(13) Uani 1 1 d . . .
C31 C 0.4090(4) 0.4706(3) 0.3866(4) 0.0296(15) Uani 1 1 d . B .
H31 H 0.4618 0.4828 0.3791 0.036 Uiso 1 1 calc R . .
C32 C 0.3980(5) 0.4115(4) 0.4291(4) 0.0386(17) Uani 1 1 d . . .
H32 H 0.4440 0.3839 0.4513 0.046 Uiso 1 1 calc R B .
C33 C 0.3189(4) 0.3928(4) 0.4390(4) 0.0321(15) Uani 1 1 d . B .
H33 H 0.3103 0.3529 0.4676 0.039 Uiso 1 1 calc R . .
C34 C 0.2540(4) 0.4353(4) 0.4050(4) 0.0310(15) Uani 1 1 d . . .
C35 C 0.2457(4) 0.7480(3) 0.4240(4) 0.0230(13) Uani 1 1 d . . .
C36 C 0.2563(4) 0.8106(4) 0.4807(4) 0.0296(15) Uani 1 1 d . B .
H36 H 0.2299 0.8550 0.4675 0.036 Uiso 1 1 calc R . .
C37 C 0.3058(5) 0.8060(4) 0.5558(4) 0.0364(17) Uani 1 1 d . . .
H37 H 0.3135 0.8478 0.5940 0.044 Uiso 1 1 calc R B .
C38 C 0.3454(5) 0.7389(4) 0.5765(4) 0.0376(17) Uani 1 1 d . B .
H38 H 0.3792 0.7344 0.6274 0.045 Uiso 1 1 calc R . .
C39 C 0.3307(4) 0.6805(4) 0.5162(4) 0.0300(14) Uani 1 1 d . . .
C40 C 0.0396(4) 0.6645(3) 0.1407(4) 0.0240(13) Uani 1 1 d . . .
C41 C -0.0018(4) 0.5913(4) 0.0926(4) 0.0314(15) Uani 1 1 d . B .
H41 H 0.0134 0.5435 0.1089 0.038 Uiso 1 1 calc R . .
C42 C -0.0651(4) 0.5930(4) 0.0212(4) 0.0347(16) Uani 1 1 d . . .
H42 H -0.0923 0.5459 -0.0120 0.042 Uiso 1 1 calc R B .
C43 C -0.0892(5) 0.6649(4) -0.0021(4) 0.0375(17) Uani 1 1 d . B .
H43 H -0.1332 0.6671 -0.0496 0.045 Uiso 1 1 calc R . .
C44 C -0.0443(4) 0.7322(3) 0.0491(4) 0.0265(14) Uani 1 1 d . . .
C45 C 0.0942(4) 0.9484(3) 0.1649(4) 0.0216(13) Uani 1 1 d . . .
C46 C 0.0808(4) 1.0101(4) 0.1198(4) 0.0290(14) Uani 1 1 d . B .
H46 H 0.1210 1.0273 0.0976 0.035 Uiso 1 1 calc R . .
C47 C 0.0072(4) 1.0447(4) 0.1089(5) 0.0397(17) Uani 1 1 d . . .
H47 H -0.0032 1.0853 0.0785 0.048 Uiso 1 1 calc R B .
C48 C -0.0522(4) 1.0195(4) 0.1433(5) 0.0386(17) Uani 1 1 d . B .
H48 H -0.1023 1.0425 0.1370 0.046 Uiso 1 1 calc R . .
C49 C -0.0330(4) 0.9590(4) 0.1871(4) 0.0310(15) Uani 1 1 d . . .
C50 C 0.1555(4) 0.9773(3) 0.3691(4) 0.0237(13) Uani 1 1 d . . .
C51 C 0.0963(5) 0.9778(4) 0.4081(5) 0.0410(19) Uani 1 1 d . B .
H51 H 0.0696 0.9304 0.4169 0.049 Uiso 1 1 calc R . .
C52 C 0.0788(6) 1.0489(5) 0.4330(6) 0.057(2) Uani 1 1 d . . .
H52 H 0.0396 1.0498 0.4584 0.068 Uiso 1 1 calc R B .
C53 C 0.1196(5) 1.1200(4) 0.4204(5) 0.047(2) Uani 1 1 d . B .
H53 H 0.1098 1.1691 0.4377 0.057 Uiso 1 1 calc R . .
C54 C 0.1742(4) 1.1128(4) 0.3816(4) 0.0298(15) Uani 1 1 d . . .
N14 N -0.0684(3) 0.6381(3) 0.2690(3) 0.072(5) Uani 0.50 1 d PG A 4
C56 C -0.0735(2) 0.7119(3) 0.2434(3) 0.039(3) Uani 0.50 1 d PGU A 4
C57 C -0.1481(2) 0.7228(4) 0.1821(3) 0.077(6) Uani 0.50 1 d PGU A 4
H57 H -0.1515 0.7721 0.1650 0.093 Uiso 0.50 1 calc PR A 4
C58 C -0.2176(2) 0.6599(5) 0.1464(3) 0.086(8) Uani 0.50 1 d PG A 4
H58 H -0.2675 0.6672 0.1054 0.104 Uiso 0.50 1 calc PR A 4
C59 C -0.2125(3) 0.5862(4) 0.1720(4) 0.081(7) Uani 0.50 1 d PG A 4
H59 H -0.2590 0.5442 0.1481 0.097 Uiso 0.50 1 calc PR A 4
C60 C -0.1379(3) 0.5753(3) 0.2333(4) 0.062(5) Uani 0.50 1 d PGU A 4
C61 C 0.2961(2) 0.7515(2) 0.2308(2) 0.0198(12) Uani 1 1 d G . .
H19 H 0.6627 0.9723 0.3479 0.024 Uiso 1 1 d G . .
H141 H 0.4080 0.6734 -0.0443 0.024 Uiso 1 1 d G . .
H2 H 0.2726 0.9928 0.0538 0.024 Uiso 1 1 d G . .
H21 H 0.3093 0.4720 0.1874 0.024 Uiso 1 1 d GD . .
Cl7' Cl -0.0373(3) 0.7945(4) 0.4452(3) 0.060(2) Uani 0.50 1 d PG B 3
C12' C 0.2905(4) 0.6149(4) -0.0794(3) 0.037(3) Uani 0.797(16) 1 d PG D 1
H12C H 0.2870 0.5696 -0.0522 0.045 Uiso 0.797(16) 1 calc PR D 1
H12D H 0.2943 0.5967 -0.1284 0.045 Uiso 0.797(16) 1 calc PR D 1
N14' N 0.0374(3) 0.6786(4) 0.3895(3) 0.037(3) Uani 0.50 1 d PGU B 3
C56' C 0.0830(3) 0.6159(4) 0.4107(3) 0.030(3) Uani 0.50 1 d PGU B 3
C57' C 0.1106(3) 0.6002(4) 0.4867(3) 0.069(5) Uani 0.50 1 d PGU B 3
H57' H 0.1411 0.5583 0.5008 0.083 Uiso 0.50 1 calc PR B 3
C58' C 0.0924(3) 0.6472(4) 0.5416(3) 0.088(5) Uani 0.50 1 d PGU B 3
H58' H 0.1109 0.6367 0.5925 0.106 Uiso 0.50 1 calc PR B 3
C59' C 0.0468(3) 0.7099(4) 0.5205(3) 0.090(5) Uani 0.50 1 d PGU B 3
H59' H 0.0346 0.7413 0.5573 0.108 Uiso 0.50 1 calc PR B 3
C60' C 0.0192(3) 0.7255(4) 0.4445(3) 0.074(5) Uani 0.50 1 d PGU B 3
O6S O 0.2542(3) 0.9561(3) -0.3252(3) 0.0575(16) Uani 1 1 d G B 6
H6S H 0.2558 0.9202 -0.2986 0.069 Uiso 1 1 calc RD B 6
O7S O 0.6896(2) 0.6520(3) 0.3783(3) 0.0432(13) Uani 1 1 d G . .
H7S H 0.6882 0.6936 0.3597 0.052 Uiso 1 1 calc R . .
O8S O 0.1104(17) 0.7781(15) -0.2468(15) 0.074(7) Uani 0.25 1 d PDU E 5
H8S H 0.1545 0.7989 -0.2423 0.088 Uiso 0.25 1 d P F 5
O9S O 0.2461(10) 0.8165(8) -0.2788(9) 0.078(4) Uani 0.50 1 d PU G 6
C3S C 0.1665(6) 0.9561(6) -0.3741(6) 0.079(3) Uani 1 1 d . B 6
H3S1 H 0.1309 0.9617 -0.3436 0.119 Uiso 1 1 calc R B 6
H3S2 H 0.1441 0.9070 -0.4087 0.119 Uiso 1 1 calc R B 6
H3S3 H 0.1643 0.9996 -0.4035 0.119 Uiso 1 1 calc R B 6
C4S C 0.7660(6) 0.6216(5) 0.3799(6) 0.067(3) Uani 1 1 d . . .
H4S1 H 0.8172 0.6533 0.4195 0.101 Uiso 1 1 calc R . .
H4S2 H 0.7715 0.6228 0.3306 0.101 Uiso 1 1 calc R . .
H4S3 H 0.7614 0.5678 0.3907 0.101 Uiso 1 1 calc R . .
H22 H 0.5717 0.5861 0.3237 0.081 Uiso 1 1 d D . .
H1 H 0.2864 1.0402 0.3048 0.081 Uiso 1 1 d D . .
O25 O 0.0928(3) 0.5889(2) 0.3498(3) 0.0326(11) Uani 0.50 1 d PU B 4
O1' O -0.0689(8) 0.5057(8) 0.2493(8) 0.069(4) Uani 0.50 1 d PU H 3
O9' O 0.2570(15) 0.8578(13) -0.2254(12) 0.138(7) Uani 0.50 1 d PU . 5
C10S C -0.0597(14) 0.7815(14) 0.4316(14) 0.041(6) Uani 0.50 1 d PDU I 4
H10C H -0.0585 0.7970 0.4825 0.049 Uiso 0.50 1 calc PR I 4
H10D H -0.0903 0.7279 0.4132 0.049 Uiso 0.50 1 calc PR I 4
H10E H -0.0897 0.8163 0.3973 0.049 Uiso 0.50 1 calc PR I 4
O10S O 0.0299(13) 0.7863(13) 0.4344(14) 0.148(7) Uani 0.50 1 d PDU I 4
H10S H 0.0555 0.7650 0.4718 0.178 Uiso 0.50 1 d P J 4
O5' O 0.2701(3) 0.9686(3) -0.0479(3) 0.0375(11) Uani 1 1 d . K 9
H5' H 0.2981 0.9317 -0.0432 0.045 Uiso 1 1 calc R K 9
O28 O 0.0008(3) 0.7631(2) 0.2812(3) 0.0305(10) Uani 0.50 1 d P A 4
O28' O 0.0008(3) 0.7631(2) 0.2812(3) 0.0305(10) Uani 0.50 1 d PU B 3
C8S C 0.036(2) 0.804(2) -0.302(2) 0.076(12) Uani 0.25 1 d PDU E 5
H8S1 H 0.0190 0.8472 -0.2774 0.114 Uiso 0.25 1 calc PR E 5
H8S2 H -0.0126 0.7611 -0.3234 0.114 Uiso 0.25 1 calc PR E 5
H8S3 H 0.0523 0.8225 -0.3433 0.114 Uiso 0.25 1 calc PR E 5
O13S O 0.3723(8) 1.3031(8) -0.0030(7) 0.066(4) Uani 0.50 1 d P L 15
H13S H 0.4115 1.3068 0.0397 0.079 Uiso 0.50 1 d P M 15
C13S C 0.3247(13) 1.2368(11) -0.0178(12) 0.068(5) Uani 0.50 1 d PU L 15
H13C H 0.3177 1.2225 0.0284 0.102 Uiso 0.50 1 calc PR L 15
H13D H 0.3521 1.1980 -0.0370 0.102 Uiso 0.50 1 calc PR L 15
H13E H 0.2678 1.2388 -0.0563 0.102 Uiso 0.50 1 calc PR L 15
O1S O 0.4705(5) 0.6890(4) -0.1160(5) 0.085(2) Uani 1 1 d U . .
N1S N 0.4351(9) 0.7139(7) -0.1805(7) 0.100(3) Uani 1 1 d U . .
O3S O 0.4610(7) 0.7220(6) -0.2280(5) 0.140(4) Uani 1 1 d U . .
O2S O 0.3586(12) 0.7291(10) -0.1927(11) 0.238(7) Uani 1 1 d U . .
C1' C 0.3032(6) 1.0252(6) -0.0853(6) 0.070(3) Uani 1 1 d . . .
H1'1 H 0.2769 1.0720 -0.0836 0.105 Uiso 1 1 calc R K 9
H1'2 H 0.2890 1.0035 -0.1382 0.105 Uiso 1 1 calc R K 9
H1'3 H 0.3663 1.0388 -0.0595 0.105 Uiso 1 1 calc R K 9
O14S O 0.053(3) 0.596(2) 0.512(3) 0.143(15) Uani 0.25 1 d PDU N 4
H14S H 0.0042 0.5697 0.4833 0.171 Uiso 0.25 1 d P O 4
C14S C 0.111(3) 0.611(3) 0.469(3) 0.070(11) Uani 0.25 1 d PDU N 4
H14C H 0.1608 0.6451 0.5066 0.105 Uiso 0.25 1 d P P 4
H14D H 0.0763 0.6510 0.4348 0.105 Uiso 0.25 1 d P Q 4
H14E H 0.1127 0.5706 0.4439 0.105 Uiso 0.25 1 d P R 4

loop_
_atom_site_aniso_label
_atom_site_aniso_U_11
_atom_site_aniso_U_22
_atom_site_aniso_U_33
_atom_site_aniso_U_23
_atom_site_aniso_U_13
_atom_site_aniso_U_12
Dy1 0.01602(13) 0.01709(13) 0.01916(15) 0.00362(10) 0.00704(12) 0.00219(10)
Dy2 0.01933(14) 0.02391(14) 0.01803(15) 0.00099(11) 0.00810(12) 0.00217(11)
Dy3 0.01569(13) 0.01778(13) 0.01819(15) 0.00210(10) 0.00648(11) 0.00247(10)
Dy4 0.02222(15) 0.01653(13) 0.02261(16) 0.00005(11) 0.00969(12) 0.00339(10)
Dy5 0.02134(14) 0.01648(13) 0.02216(16) 0.00388(11) 0.00914(12) 0.00163(10)
Dy6 0.01587(13) 0.01700(13) 0.02280(16) 0.00219(11) 0.00684(12) 0.00134(10)
Cl1 0.0367(9) 0.0342(9) 0.0326(10) 0.0088(7) -0.0001(8) 0.0052(7)
Cl2 0.0495(11) 0.0202(7) 0.0478(11) 0.0054(7) 0.0142(9) 0.0087(7)
Cl3 0.0561(12) 0.0444(10) 0.0309(10) 0.0053(8) 0.0019(9) 0.0267(9)
Cl4 0.0326(10) 0.0721(13) 0.0696(14) 0.0387(11) 0.0331(10) 0.0271(9)
Cl5 0.0365(10) 0.0626(13) 0.0721(15) 0.0422(11) 0.0211(10) 0.0041(9)
Cl6 0.115(2) 0.0360(10) 0.0764(17) 0.0235(10) 0.0556(16) 0.0418(12)
Cl7 0.095(4) 0.064(3) 0.081(4) -0.017(3) 0.043(3) -0.024(3)
O1 0.023(2) 0.0177(19) 0.030(2) 0.0023(17) 0.013(2) -0.0017(16)
O2 0.027(2) 0.027(2) 0.024(2) 0.0079(18) 0.011(2) 0.0045(18)
O3 0.019(2) 0.0174(19) 0.022(2) 0.0073(16) 0.0118(18) 0.0022(15)
O4 0.016(2) 0.027(2) 0.018(2) 0.0010(17) 0.0032(18) 0.0022(16)
O5 0.020(2) 0.0197(19) 0.020(2) 0.0023(16) 0.0097(18) 0.0033(16)
O6 0.015(2) 0.022(2) 0.028(2) 0.0064(17) 0.0080(18) 0.0055(16)
O7 0.020(2) 0.0181(19) 0.026(2) 0.0046(17) 0.0098(19) 0.0044(16)
O8 0.017(2) 0.0187(19) 0.014(2) 0.0013(15) 0.0060(17) 0.0006(15)
O9 0.025(2) 0.0162(19) 0.030(2) 0.0083(17) 0.015(2) 0.0059(16)
O10 0.023(2) 0.052(3) 0.032(3) 0.016(2) 0.014(2) 0.012(2)
O11 0.024(2) 0.038(2) 0.025(2) 0.0066(19) 0.012(2) 0.0072(19)
O12 0.042(3) 0.077(4) 0.050(4) 0.036(3) 0.029(3) 0.014(3)
O13 0.034(3) 0.053(3) 0.034(3) -0.009(2) 0.020(2) 0.000(2)
O14 0.023(2) 0.027(2) 0.024(2) -0.0025(18) 0.009(2) 0.0012(17)
O15 0.021(2) 0.023(2) 0.026(2) 0.0000(17) 0.0130(19) 0.0056(16)
O16 0.029(2) 0.026(2) 0.028(3) 0.0056(19) 0.012(2) 0.0037(18)
O17 0.025(2) 0.030(2) 0.029(3) 0.0071(19) 0.012(2) 0.0054(18)
O18 0.030(3) 0.070(4) 0.091(5) 0.032(3) 0.041(3) 0.019(3)
O19 0.022(2) 0.029(2) 0.026(2) 0.0042(18) 0.007(2) -0.0005(17)
O20 0.023(2) 0.0176(19) 0.016(2) 0.0018(16) 0.0062(18) 0.0043(16)
O21 0.042(3) 0.021(2) 0.041(3) -0.004(2) 0.023(2) 0.0000(19)
O22 0.035(3) 0.025(2) 0.039(3) 0.005(2) 0.017(2) 0.0129(19)
O23 0.025(2) 0.018(2) 0.028(2) 0.0065(17) 0.010(2) 0.0059(16)
O24 0.032(2) 0.021(2) 0.031(3) 0.0005(18) 0.008(2) 0.0034(18)
O25' 0.032(2) 0.029(2) 0.045(3) 0.011(2) 0.023(2) 0.0020(19)
O26 0.028(2) 0.021(2) 0.019(2) 0.0039(17) 0.0065(19) 0.0036(17)
O27 0.022(2) 0.021(2) 0.024(2) 0.0008(17) 0.0024(19) 0.0016(16)
O29 0.025(2) 0.018(2) 0.028(2) 0.0043(17) 0.007(2) 0.0067(17)
N1 0.018(3) 0.020(2) 0.030(3) 0.004(2) 0.010(2) 0.0024(19)
N2 0.027(3) 0.044(3) 0.025(3) 0.013(3) 0.015(3) 0.006(2)
N3 0.029(3) 0.031(3) 0.038(4) -0.001(3) 0.019(3) 0.004(2)
N4 0.020(3) 0.022(2) 0.020(3) 0.001(2) 0.005(2) 0.003(2)
N6 0.030(3) 0.031(3) 0.019(3) -0.001(2) 0.006(2) 0.000(2)
N7 0.037(3) 0.025(3) 0.035(3) 0.000(2) 0.017(3) 0.005(2)
N8 0.046(3) 0.016(2) 0.023(3) 0.002(2) 0.011(3) 0.004(2)
N9 0.026(3) 0.022(3) 0.020(3) 0.002(2) 0.005(2) -0.002(2)
N10 0.023(3) 0.026(3) 0.020(3) 0.000(2) 0.007(2) 0.005(2)
N11 0.020(3) 0.026(3) 0.026(3) 0.003(2) 0.008(2) 0.001(2)
N12 0.020(3) 0.027(3) 0.029(3) 0.003(2) 0.010(2) 0.005(2)
N13 0.023(3) 0.020(2) 0.020(3) 0.001(2) 0.007(2) 0.005(2)
C1 0.031(4) 0.016(3) 0.031(4) 0.003(3) 0.011(3) 0.000(2)
C2 0.026(3) 0.023(3) 0.030(4) 0.005(3) 0.007(3) -0.003(2)
C3 0.033(4) 0.022(3) 0.035(4) 0.014(3) 0.017(3) 0.005(3)
C4 0.025(3) 0.025(3) 0.031(4) 0.010(3) 0.012(3) 0.004(2)
C5 0.021(3) 0.026(3) 0.029(4) 0.007(3) 0.010(3) -0.003(2)
C6 0.019(3) 0.025(3) 0.028(3) 0.012(3) 0.013(3) 0.002(2)
C7 0.018(3) 0.033(3) 0.025(4) 0.004(3) 0.002(3) 0.003(3)
C8 0.022(3) 0.045(4) 0.020(4) 0.005(3) -0.004(3) 0.005(3)
C9 0.024(3) 0.039(4) 0.026(4) 0.000(3) 0.008(3) -0.006(3)
C10 0.031(4) 0.025(3) 0.032(4) -0.006(3) 0.006(3) -0.006(3)
C11 0.046(4) 0.039(4) 0.028(4) -0.007(3) 0.010(4) 0.000(3)
C12 0.041(13) 0.042(14) 0.039(14) -0.001(9) 0.019(9) 0.008(9)
C13 0.026(4) 0.033(4) 0.035(4) -0.002(3) 0.004(3) -0.006(3)
C14 0.026(3) 0.032(3) 0.025(4) -0.003(3) 0.003(3) 0.001(3)
C15 0.025(3) 0.028(3) 0.019(3) 0.005(2) 0.001(3) 0.008(3)
C16 0.030(3) 0.021(3) 0.025(3) 0.008(2) 0.010(3) 0.006(2)
C17 0.021(3) 0.025(3) 0.018(3) -0.001(2) 0.007(3) 0.003(2)
C18 0.026(3) 0.024(3) 0.017(3) -0.002(2) 0.007(3) 0.005(2)
C19 0.028(3) 0.028(3) 0.028(4) 0.001(3) 0.018(3) 0.005(3)
C20 0.039(4) 0.032(3) 0.031(4) 0.001(3) 0.021(3) 0.009(3)
C21 0.046(4) 0.031(4) 0.032(4) -0.013(3) 0.016(4) 0.004(3)
C22 0.046(4) 0.024(3) 0.041(4) -0.009(3) 0.021(4) 0.002(3)
C23 0.039(4) 0.026(3) 0.051(5) 0.001(3) 0.025(4) 0.014(3)
C24 0.039(4) 0.029(3) 0.044(5) 0.003(3) 0.019(4) 0.017(3)
C25 0.033(4) 0.023(3) 0.021(3) 0.002(3) 0.001(3) 0.001(3)
C26 0.031(4) 0.040(4) 0.046(5) 0.015(3) -0.008(4) -0.006(3)
C27 0.045(5) 0.035(4) 0.052(5) 0.021(4) -0.013(4) -0.018(4)
C28 0.080(6) 0.016(3) 0.035(5) 0.007(3) -0.007(4) -0.010(4)
C29 0.071(6) 0.022(3) 0.029(4) 0.006(3) 0.012(4) 0.012(3)
C30 0.025(3) 0.019(3) 0.019(3) 0.001(2) 0.005(3) 0.005(2)
C31 0.031(4) 0.025(3) 0.033(4) 0.006(3) 0.012(3) 0.005(3)
C32 0.038(4) 0.036(4) 0.040(4) 0.013(3) 0.008(4) 0.013(3)
C33 0.040(4) 0.020(3) 0.032(4) 0.013(3) 0.009(3) -0.002(3)
C34 0.031(4) 0.029(3) 0.025(4) 0.006(3) 0.002(3) -0.004(3)
C35 0.022(3) 0.022(3) 0.027(4) 0.004(2) 0.012(3) 0.001(2)
C36 0.038(4) 0.024(3) 0.028(4) 0.002(3) 0.013(3) 0.008(3)
C37 0.045(4) 0.035(4) 0.025(4) -0.006(3) 0.010(3) 0.008(3)
C38 0.039(4) 0.044(4) 0.021(4) 0.002(3) 0.000(3) 0.013(3)
C39 0.030(4) 0.030(3) 0.028(4) 0.008(3) 0.008(3) 0.007(3)
C40 0.020(3) 0.024(3) 0.027(4) -0.001(3) 0.010(3) 0.001(2)
C41 0.025(3) 0.024(3) 0.036(4) 0.002(3) 0.004(3) -0.002(3)
C42 0.032(4) 0.027(3) 0.032(4) -0.003(3) 0.002(3) -0.006(3)
C43 0.029(4) 0.039(4) 0.031(4) 0.004(3) -0.001(3) -0.004(3)
C44 0.021(3) 0.024(3) 0.031(4) 0.005(3) 0.006(3) 0.003(2)
C45 0.018(3) 0.021(3) 0.021(3) 0.000(2) 0.004(3) 0.000(2)
C46 0.024(3) 0.031(3) 0.036(4) 0.016(3) 0.011(3) 0.010(3)
C47 0.026(4) 0.038(4) 0.054(5) 0.015(3) 0.011(4) 0.011(3)
C48 0.023(4) 0.040(4) 0.059(5) 0.019(4) 0.017(4) 0.018(3)
C49 0.019(3) 0.035(4) 0.043(4) 0.007(3) 0.014(3) 0.010(3)
C50 0.026(3) 0.020(3) 0.023(3) 0.000(2) 0.006(3) 0.006(2)
C51 0.039(4) 0.032(4) 0.062(5) 0.007(3) 0.031(4) 0.005(3)
C52 0.056(5) 0.048(5) 0.085(7) 0.001(4) 0.050(5) 0.012(4)
C53 0.051(5) 0.032(4) 0.068(6) -0.002(4) 0.031(5) 0.019(3)
C54 0.032(4) 0.026(3) 0.030(4) 0.003(3) 0.007(3) 0.012(3)
N14 0.048(9) 0.087(11) 0.075(12) -0.027(9) 0.036(9) -0.024(8)
C56 0.038(6) 0.045(7) 0.037(7) 0.000(5) 0.026(6) -0.017(5)
C57 0.088(10) 0.071(9) 0.081(10) 0.006(7) 0.042(8) 0.013(7)
C58 0.032(10) 0.085(15) 0.13(2) -0.020(15) 0.037(12) -0.012(10)
C59 0.040(11) 0.110(17) 0.081(16) -0.029(13) 0.012(11) 0.030(11)
C60 0.062(8) 0.062(8) 0.063(9) 0.010(7) 0.030(7) -0.010(7)
C61 0.017(3) 0.023(3) 0.015(3) 0.000(2) 0.002(2) 0.001(2)
Cl7' 0.073(4) 0.042(3) 0.089(5) -0.015(3) 0.068(4) 0.001(3)
C12' 0.039(5) 0.042(6) 0.029(5) -0.011(4) 0.013(4) 0.007(4)
N14' 0.030(6) 0.016(5) 0.056(7) 0.003(4) 0.012(5) -0.009(4)
C56' 0.021(5) 0.036(5) 0.036(6) 0.004(5) 0.020(5) -0.007(4)
C57' 0.076(10) 0.081(9) 0.058(8) 0.032(6) 0.028(7) 0.014(7)
C58' 0.110(10) 0.092(9) 0.060(7) 0.007(6) 0.034(7) 0.001(7)
C59' 0.089(9) 0.092(9) 0.099(8) -0.001(7) 0.051(7) 0.016(7)
C60' 0.052(8) 0.077(8) 0.081(8) -0.017(6) 0.016(7) 0.015(6)
O6S 0.041(3) 0.057(4) 0.069(4) 0.010(3) 0.021(3) -0.013(3)
O7S 0.037(3) 0.036(3) 0.057(4) 0.016(3) 0.015(3) 0.012(2)
O8S 0.070(11) 0.076(11) 0.068(11) 0.022(8) 0.014(8) 0.019(8)
O9S 0.102(8) 0.070(7) 0.073(7) 0.019(6) 0.049(7) 0.001(6)
C3S 0.053(6) 0.091(8) 0.090(9) 0.006(6) 0.029(6) -0.003(5)
C4S 0.042(5) 0.068(6) 0.086(8) 0.006(5) 0.013(5) 0.023(4)
O25 0.032(2) 0.029(2) 0.045(3) 0.011(2) 0.023(2) 0.0020(19)
O1' 0.051(6) 0.081(7) 0.070(7) -0.013(6) 0.033(6) -0.020(5)
O9' 0.142(11) 0.145(11) 0.129(11) 0.040(8) 0.044(8) 0.035(8)
C10S 0.057(8) 0.021(8) 0.037(8) 0.008(6) 0.007(6) 0.006(7)
O10S 0.121(9) 0.146(11) 0.167(11) 0.026(9) 0.047(9) 0.004(8)
O5' 0.028(3) 0.053(3) 0.035(3) 0.015(2) 0.014(2) 0.010(2)
O28 0.024(2) 0.032(2) 0.039(3) 0.003(2) 0.018(2) 0.0020(18)
O28' 0.024(2) 0.032(2) 0.039(3) 0.003(2) 0.018(2) 0.0020(18)
C8S 0.074(14) 0.081(14) 0.073(14) 0.020(9) 0.028(10) 0.004(9)
O13S 0.062(8) 0.086(9) 0.047(8) -0.022(7) 0.025(7) 0.005(7)
C13S 0.070(9) 0.062(8) 0.085(9) 0.015(7) 0.050(8) -0.005(7)
O1S 0.103(5) 0.069(4) 0.086(5) 0.007(4) 0.045(4) 0.007(4)
N1S 0.123(7) 0.109(7) 0.082(6) 0.012(5) 0.064(6) -0.006(6)
O3S 0.170(7) 0.164(7) 0.081(5) -0.001(5) 0.074(6) -0.067(6)
O2S 0.228(10) 0.252(11) 0.255(11) 0.057(8) 0.093(8) 0.100(8)
C1' 0.054(6) 0.095(7) 0.055(6) 0.026(5) 0.017(5) -0.006(5)
O14S 0.148(17) 0.139(18) 0.143(18) 0.018(10) 0.055(11) 0.032(10)
C14S 0.069(14) 0.077(15) 0.073(14) 0.018(10) 0.043(10) -0.008(9)

loop_
_atom_type_symbol
_atom_type_description
_atom_type_scat_dispersion_real
_atom_type_scat_dispersion_imag
_atom_type_scat_source
C C 0.0033 0.0016 'International Tables Vol C Tables 4.2.6.8 and 6.1.1.4'
H H 0.0000 0.0000 'International Tables Vol C Tables 4.2.6.8 and 6.1.1.4'
N N 0.0061 0.0033 'International Tables Vol C Tables 4.2.6.8 and 6.1.1.4'
O O 0.0106 0.0060 'International Tables Vol C Tables 4.2.6.8 and 6.1.1.4'
Dy Dy -0.1892 4.4098 'International Tables Vol C Tables 4.2.6.8 and 6.1.1.4'
Cl Cl 0.1484 0.1585 'International Tables Vol C Tables 4.2.6.8 and 6.1.1.4'

loop_
_geom_angle_atom_site_label_1
_geom_angle_atom_site_label_2
_geom_angle_atom_site_label_3
_geom_angle
O4 Dy1 O5 128.93(14)
O4 Dy1 O6 85.28(13)
O5 Dy1 O6 120.13(13)
O4 Dy1 O1 150.87(14)
O5 Dy1 O1 79.56(14)
O6 Dy1 O1 72.78(13)
O4 Dy1 O2 74.40(14)
O5 Dy1 O2 146.48(13)
O6 Dy1 O2 81.01(14)
O1 Dy1 O2 83.26(14)
O4 Dy1 O3 72.50(13)
O5 Dy1 O3 72.30(13)
O6 Dy1 O3 156.96(13)
O1 Dy1 O3 130.17(12)
O2 Dy1 O3 98.28(13)
O4 Dy1 O7 79.39(14)
O5 Dy1 O7 76.56(13)
O6 Dy1 O7 62.23(13)
O1 Dy1 O7 105.71(12)
O2 Dy1 O7 136.21(13)
O3 Dy1 O7 106.53(12)
O4 Dy1 N1 119.90(15)
O5 Dy1 N1 80.08(15)
O6 Dy1 N1 128.60(13)
O1 Dy1 N1 65.00(13)
O2 Dy1 N1 66.57(15)
O3 Dy1 N1 70.16(13)
O7 Dy1 N1 156.17(15)
O4 Dy2 O14 106.78(14)
O4 Dy2 O8 72.91(13)
O14 Dy2 O8 70.67(13)
O4 Dy2 O15 133.67(13)
O14 Dy2 O15 72.02(14)
O8 Dy2 O15 62.94(12)
O4 Dy2 O10 76.66(14)
O14 Dy2 O10 145.32(15)
O8 Dy2 O10 139.42(14)
O15 Dy2 O10 130.98(13)
O4 Dy2 O13 127.46(16)
O14 Dy2 O13 78.91(15)
O8 Dy2 O13 147.87(15)
O15 Dy2 O13 98.32(15)
O10 Dy2 O13 72.70(16)
O4 Dy2 O3 70.72(13)
O14 Dy2 O3 131.96(13)
O8 Dy2 O3 62.73(12)
O15 Dy2 O3 77.01(13)
O10 Dy2 O3 82.32(14)
O13 Dy2 O3 142.22(13)
O4 Dy2 O11 120.50(14)
O14 Dy2 O11 132.12(14)
O8 Dy2 O11 128.29(13)
O15 Dy2 O11 80.25(14)
O10 Dy2 O11 51.44(14)
O13 Dy2 O11 67.24(14)
O3 Dy2 O11 75.05(12)
O4 Dy2 N6 67.69(15)
O14 Dy2 N6 68.73(16)
O8 Dy2 N6 109.91(14)
O15 Dy2 N6 139.88(15)
O10 Dy2 N6 81.75(16)
O13 Dy2 N6 66.50(16)
O3 Dy2 N6 137.83(15)
O11 Dy2 N6 121.47(15)
O20 Dy3 O5 105.73(13)
O20 Dy3 O3 134.39(13)
O5 Dy3 O3 72.19(13)
O20 Dy3 O8 72.16(13)
O5 Dy3 O8 71.07(13)
O3 Dy3 O8 64.06(12)
O20 Dy3 O17 77.89(14)
O5 Dy3 O17 146.85(14)
O3 Dy3 O17 129.02(13)
O8 Dy3 O17 138.15(13)
O20 Dy3 O15 71.35(13)
O5 Dy3 O15 131.71(13)
O3 Dy3 O15 77.32(13)
O8 Dy3 O15 62.11(12)
O17 Dy3 O15 81.12(13)
O20 Dy3 O19 124.39(14)
O5 Dy3 O19 81.16(13)
O3 Dy3 O19 100.72(13)
O8 Dy3 O19 151.21(13)
O17 Dy3 O19 70.61(14)
O15 Dy3 O19 141.74(13)
O20 Dy3 O16 122.52(14)
O5 Dy3 O16 131.37(13)
O3 Dy3 O16 77.96(14)
O8 Dy3 O16 126.84(13)
O17 Dy3 O16 51.83(14)
O15 Dy3 O16 74.75(13)
O19 Dy3 O16 67.62(13)
O20 Dy3 N4 67.26(14)
O5 Dy3 N4 68.14(15)
O3 Dy3 N4 139.32(14)
O8 Dy3 N4 109.57(13)
O17 Dy3 N4 84.01(14)
O15 Dy3 N4 138.07(14)
O19 Dy3 N4 64.92(14)
O16 Dy3 N4 123.36(14)
O20 Dy4 O14 130.31(14)
O20 Dy4 O21 149.04(16)
O14 Dy4 O21 80.42(16)
O20 Dy4 O22 74.70(13)
O14 Dy4 O22 144.91(14)
O21 Dy4 O22 80.06(15)
O20 Dy4 O15 72.84(14)
O14 Dy4 O15 72.03(14)
O21 Dy4 O15 129.58(13)
O22 Dy4 O15 99.19(13)
O20 Dy4 O23 85.21(13)
O14 Dy4 O23 120.34(14)
O21 Dy4 O23 73.25(13)
O22 Dy4 O23 80.95(14)
O15 Dy4 O23 157.04(13)
O20 Dy4 O9 82.11(13)
O14 Dy4 O9 76.64(14)
O21 Dy4 O9 105.42(13)
O22 Dy4 O9 136.93(14)
O15 Dy4 O9 108.01(12)
O23 Dy4 O9 61.13(13)
O20 Dy4 N7 118.57(15)
O14 Dy4 N7 79.43(16)
O21 Dy4 N7 64.45(15)
O22 Dy4 N7 65.87(16)
O15 Dy4 N7 69.46(14)
O23 Dy4 N7 129.34(15)
O9 Dy4 N7 155.36(16)
O24 Dy5 O25' 97.31(16)
O24 Dy5 O9 94.88(15)
O25' Dy5 O9 154.47(14)
O24 Dy5 O27 81.40(15)
O25' Dy5 O27 84.89(16)
O9 Dy5 O27 74.85(14)
O24 Dy5 O23 83.91(14)
O25' Dy5 O23 140.16(15)
O9 Dy5 O23 63.44(13)
O27 Dy5 O23 134.15(14)
O24 Dy5 O26 148.75(15)
O25' Dy5 O26 79.35(14)
O9 Dy5 O26 78.60(13)
O27 Dy5 O26 67.37(14)
O23 Dy5 O26 118.54(13)
O24 Dy5 N9 77.24(16)
O25' Dy5 N9 87.60(16)
O9 Dy5 N9 117.02(15)
O27 Dy5 N9 156.24(14)
O23 Dy5 N9 53.63(14)
O26 Dy5 N9 133.05(15)
O24 Dy5 N10 157.81(16)
O25' Dy5 N10 79.24(16)
O9 Dy5 N10 97.28(15)
O27 Dy5 N10 119.72(14)
O23 Dy5 N10 85.03(14)
O26 Dy5 N10 52.67(15)
N9 Dy5 N10 80.71(16)
O29 Dy6 O28 97.12(15)
O29 Dy6 O7 95.50(14)
O28 Dy6 O7 154.10(14)
O29 Dy6 O26 80.82(14)
O28 Dy6 O26 84.29(15)
O7 Dy6 O26 75.52(14)
O29 Dy6 O27 148.06(15)
O28 Dy6 O27 77.86(14)
O7 Dy6 O27 79.46(13)
O26 Dy6 O27 67.34(14)
O29 Dy6 O6 82.30(14)
O28 Dy6 O6 140.21(15)
O7 Dy6 O6 64.02(13)
O26 Dy6 O6 134.08(13)
O27 Dy6 O6 121.67(13)
O29 Dy6 N12 76.15(16)
O28 Dy6 N12 87.54(16)
O7 Dy6 N12 117.48(14)
O26 Dy6 N12 154.38(15)
O27 Dy6 N12 134.21(15)
O6 Dy6 N12 53.48(14)
O29 Dy6 N11 158.33(16)
O28 Dy6 N11 80.68(15)
O7 Dy6 N11 95.43(14)
O26 Dy6 N11 120.09(15)
O27 Dy6 N11 52.86(15)
O6 Dy6 N11 85.77(15)
N12 Dy6 N11 82.21(16)
C1 O1 Dy1 124.9(3)
C1 O1 H1 93.0
Dy1 O1 H1 135.2
C3 O2 Dy1 115.4(4)
C3 O2 H2 104.8
Dy1 O2 H2 116.0
C6 O3 Dy3 121.0(3)
C6 O3 Dy1 111.3(3)
Dy3 O3 Dy1 99.75(13)
C6 O3 Dy2 123.7(3)
Dy3 O3 Dy2 98.51(13)
Dy1 O3 Dy2 97.91(13)
C7 O4 Dy1 123.9(3)
C7 O4 Dy2 125.3(3)
Dy1 O4 Dy2 109.29(16)
C18 O5 Dy1 124.3(3)
C18 O5 Dy3 123.9(3)
Dy1 O5 Dy3 108.10(15)
C45 O6 Dy1 143.4(3)
C45 O6 Dy6 99.8(3)
Dy1 O6 Dy6 113.73(16)
C61 O7 Dy6 135.6(3)
C61 O7 Dy1 108.0(3)
Dy6 O7 Dy1 116.05(15)
C61 O8 Dy3 130.1(3)
C61 O8 Dy2 129.4(3)
Dy3 O8 Dy2 100.37(13)
C61 O9 Dy5 136.4(3)
C61 O9 Dy4 105.2(3)
Dy5 O9 Dy4 117.15(15)
N2 O10 Dy2 97.1(4)
N2 O11 Dy2 94.7(3)
C12' O13 C12 49.8(13)
C12' O13 Dy2 120.3(3)
C12 O13 Dy2 109.0(12)
C12 O13 H141 109.1
Dy2 O13 H141 125.2
C10 O14 Dy4 123.3(4)
C10 O14 Dy2 123.9(4)
Dy4 O14 Dy2 107.56(16)
C19 O15 Dy2 120.2(4)
C19 O15 Dy4 113.1(3)
Dy2 O15 Dy4 99.22(14)
C19 O15 Dy3 124.3(3)
Dy2 O15 Dy3 98.07(13)
Dy4 O15 Dy3 97.08(13)
N3 O16 Dy3 95.1(3)
N3 O17 Dy3 96.6(4)
C13 O19 Dy3 116.3(3)
C13 O19 H19 103.1
Dy3 O19 H19 124.5
C16 O20 Dy4 124.4(3)
C16 O20 Dy3 126.1(3)
Dy4 O20 Dy3 108.33(16)
C22 O21 Dy4 127.7(4)
C22 O21 H21 116.6
Dy4 O21 H21 115.1
C24 O22 Dy4 119.1(4)
C24 O22 H22 100.7
Dy4 O22 H22 121.2
C30 O23 Dy5 99.4(3)
C30 O23 Dy4 143.0(4)
Dy5 O23 Dy4 114.37(16)
C25 O24 Dy5 133.7(4)
C56' O25' Dy5 135.0(4)
C35 O26 Dy6 146.3(4)
C35 O26 Dy5 102.0(3)
Dy6 O26 Dy5 111.69(16)
C40 O27 Dy5 147.0(4)
C40 O27 Dy6 101.0(3)
Dy5 O27 Dy6 111.69(16)
C50 O29 Dy6 138.7(4)
C2 N1 C4 112.3(5)
C2 N1 C5 109.5(5)
C4 N1 C5 109.5(5)
C2 N1 Dy1 106.3(3)
C4 N1 Dy1 112.4(3)
C5 N1 Dy1 106.7(3)
O12 N2 O11 122.6(5)
O12 N2 O10 120.8(6)
O11 N2 O10 116.6(5)
O18 N3 O16 123.1(6)
O18 N3 O17 120.5(6)
O16 N3 O17 116.4(5)
C17 N4 C15 111.6(5)
C17 N4 C14 110.1(4)
C15 N4 C14 111.0(5)
C17 N4 Dy3 103.5(3)
C15 N4 Dy3 105.9(3)
C14 N4 Dy3 114.4(4)
C11 N6 C8 110.2(5)
C11 N6 C9 112.4(5)
C8 N6 C9 110.0(5)
C11 N6 Dy2 113.5(4)
C8 N6 Dy2 106.8(3)
C9 N6 Dy2 103.7(4)
C21 N7 C23 112.1(5)
C21 N7 C20 109.6(5)
C23 N7 C20 109.8(5)
C21 N7 Dy4 105.3(4)
C23 N7 Dy4 112.5(4)
C20 N7 Dy4 107.3(3)
C29 N8 C25 118.0(6)
C34 N9 C30 118.2(6)
C34 N9 Dy5 148.7(4)
C30 N9 Dy5 92.9(3)
C39 N10 C35 116.9(5)
C39 N10 Dy5 150.6(4)
C35 N10 Dy5 91.6(4)
C44 N11 C40 117.6(5)
C44 N11 Dy6 150.3(4)
C40 N11 Dy6 91.6(4)
C49 N12 C45 118.0(6)
C49 N12 Dy6 149.1(4)
C45 N12 Dy6 92.7(4)
C54 N13 C50 117.4(5)
O1 C1 C2 108.5(5)
O1 C1 H1A 110.0
C2 C1 H1A 110.0
O1 C1 H1B 110.0
C2 C1 H1B 110.0
H1A C1 H1B 108.4
N1 C2 C1 111.9(5)
N1 C2 H2A 109.2
C1 C2 H2A 109.2
N1 C2 H2B 109.2
C1 C2 H2B 109.2
H2A C2 H2B 107.9
O2 C3 C4 109.6(5)
O2 C3 H3A 109.8
C4 C3 H3A 109.8
O2 C3 H3B 109.8
C4 C3 H3B 109.8
H3A C3 H3B 108.2
N1 C4 C3 111.6(5)
N1 C4 H4A 109.3
C3 C4 H4A 109.3
N1 C4 H4B 109.3
C3 C4 H4B 109.3
H4A C4 H4B 108.0
N1 C5 C6 111.0(5)
N1 C5 H5A 109.4
C6 C5 H5A 109.4
N1 C5 H5B 109.4
C6 C5 H5B 109.4
H5A C5 H5B 108.0
O3 C6 C5 111.1(5)
O3 C6 H6A 109.4
C5 C6 H6A 109.4
O3 C6 H6B 109.4
C5 C6 H6B 109.4
H6A C6 H6B 108.0
O4 C7 C8 111.0(5)
O4 C7 H7A 109.4
C8 C7 H7A 109.4
O4 C7 H7B 109.4
C8 C7 H7B 109.4
H7A C7 H7B 108.0
N6 C8 C7 111.1(5)
N6 C8 H8A 109.4
C7 C8 H8A 109.4
N6 C8 H8B 109.4
C7 C8 H8B 109.4
H8A C8 H8B 108.0
N6 C9 C10 112.7(5)
N6 C9 H9A 109.1
C10 C9 H9A 109.1
N6 C9 H9B 109.1
C10 C9 H9B 109.1
H9A C9 H9B 107.8
O14 C10 C9 110.4(5)
O14 C10 H10A 109.6
C9 C10 H10A 109.6
O14 C10 H10B 109.6
C9 C10 H10B 109.6
H10A C10 H10B 108.1
C12 C11 N6 113.4(16)
C12 C11 C12' 54.0(17)
N6 C11 C12' 114.4(6)
C12 C11 H11A 57.7
N6 C11 H11A 108.7
C12' C11 H11A 108.7
C12 C11 H11B 137.9
N6 C11 H11B 108.7
C12' C11 H11B 108.7
H11A C11 H11B 107.6
C11 C12 O13 105(2)
C11 C12 H12A 110.7
O13 C12 H12A 110.7
C11 C12 H12B 110.7
O13 C12 H12B 110.7
H12A C12 H12B 108.8
O19 C13 C14 107.4(5)
O19 C13 H13A 110.2
C14 C13 H13A 110.2
O19 C13 H13B 110.2
C14 C13 H13B 110.2
H13A C13 H13B 108.5
N4 C14 C13 111.4(5)
N4 C14 H14A 109.4
C13 C14 H14A 109.4
N4 C14 H14B 109.4
C13 C14 H14B 109.4
H14A C14 H14B 108.0
N4 C15 C16 110.5(5)
N4 C15 H15A 109.6
C16 C15 H15A 109.6
N4 C15 H15B 109.6
C16 C15 H15B 109.6
H15A C15 H15B 108.1
O20 C16 C15 110.4(5)
O20 C16 H16A 109.6
C15 C16 H16A 109.6
O20 C16 H16B 109.6
C15 C16 H16B 109.6
H16A C16 H16B 108.1
N4 C17 C18 110.9(5)
N4 C17 H17A 109.5
C18 C17 H17A 109.5
N4 C17 H17B 109.5
C18 C17 H17B 109.5
H17A C17 H17B 108.0
O5 C18 C17 110.6(5)
O5 C18 H18A 109.5
C17 C18 H18A 109.5
O5 C18 H18B 109.5
C17 C18 H18B 109.5
H18A C18 H18B 108.1
O15 C19 C20 111.2(5)
O15 C19 H19A 109.4
C20 C19 H19A 109.4
O15 C19 H19B 109.4
C20 C19 H19B 109.4
H19A C19 H19B 108.0
C19 C20 N7 110.8(5)
C19 C20 H20A 109.5
N7 C20 H20A 109.5
C19 C20 H20B 109.5
N7 C20 H20B 109.5
H20A C20 H20B 108.1
N7 C21 C22 111.4(6)
N7 C21 H21A 109.4
C22 C21 H21A 109.4
N7 C21 H21B 109.4
C22 C21 H21B 109.4
H21A C21 H21B 108.0
O21 C22 C21 107.7(5)
O21 C22 H22A 110.2
C21 C22 H22A 110.2
O21 C22 H22B 110.2
C21 C22 H22B 110.2
H22A C22 H22B 108.5
N7 C23 C24 112.4(5)
N7 C23 H23A 109.1
C24 C23 H23A 109.1
N7 C23 H23B 109.1
C24 C23 H23B 109.1
H23A C23 H23B 107.9
O22 C24 C23 108.7(5)
O22 C24 H24A 109.9
C23 C24 H24A 109.9
O22 C24 H24B 109.9
C23 C24 H24B 109.9
H24A C24 H24B 108.3
O24 C25 N8 118.5(6)
O24 C25 C26 121.0(6)
N8 C25 C26 120.5(6)
C27 C26 C25 119.1(8)
C27 C26 H26 120.5
C25 C26 H26 120.5
C26 C27 C28 120.0(7)
C26 C27 H27 120.0
C28 C27 H27 120.0
C29 C28 C27 117.0(7)
C29 C28 H28 121.5
C27 C28 H28 121.5
N8 C29 C28 125.4(8)
N8 C29 Cl6 114.9(6)
C28 C29 Cl6 119.7(6)
O23 C30 N9 113.8(5)
O23 C30 C31 125.3(5)
N9 C30 C31 120.8(6)
C32 C31 C30 118.8(6)
C32 C31 H31 120.6
C30 C31 H31 120.6
C31 C32 C33 120.4(7)
C31 C32 H32 119.8
C33 C32 H32 119.8
C34 C33 C32 117.0(6)
C34 C33 H33 121.5
C32 C33 H33 121.5
N9 C34 C33 124.8(6)
N9 C34 Cl5 116.1(5)
C33 C34 Cl5 119.1(5)
O26 C35 N10 113.2(5)
O26 C35 C36 125.4(6)
N10 C35 C36 121.4(6)
C37 C36 C35 119.1(6)
C37 C36 H36 120.4
C35 C36 H36 120.4
C36 C37 C38 120.9(6)
C36 C37 H37 119.6
C38 C37 H37 119.6
C39 C38 C37 115.3(6)
C39 C38 H38 122.3
C37 C38 H38 122.3
N10 C39 C38 126.4(6)
N10 C39 Cl3 116.1(5)
C38 C39 Cl3 117.5(5)
O27 C40 N11 114.2(5)
O27 C40 C41 124.3(6)
N11 C40 C41 121.5(6)
C42 C41 C40 117.9(6)
C42 C41 H41 121.0
C40 C41 H41 121.0
C41 C42 C43 120.7(6)
C41 C42 H42 119.7
C43 C42 H42 119.7
C44 C43 C42 116.4(6)
C44 C43 H43 121.8
C42 C43 H43 121.8
N11 C44 C43 125.9(6)
N11 C44 Cl1 116.3(4)
C43 C44 Cl1 117.8(5)
O6 C45 N12 113.9(5)
O6 C45 C46 124.9(5)
N12 C45 C46 121.3(5)
C47 C46 C45 118.7(6)
C47 C46 H46 120.7
C45 C46 H46 120.7
C46 C47 C48 120.4(7)
C46 C47 H47 119.8
C48 C47 H47 119.8
C49 C48 C47 116.6(6)
C49 C48 H48 121.7
C47 C48 H48 121.7
N12 C49 C48 125.0(6)
N12 C49 Cl4 115.9(5)
C48 C49 Cl4 119.1(5)
O29 C50 N13 118.2(5)
O29 C50 C51 121.4(6)
N13 C50 C51 120.4(5)
C52 C51 C50 119.1(6)
C52 C51 H51 120.5
C50 C51 H51 120.5
C51 C52 C53 120.4(7)
C51 C52 H52 119.8
C53 C52 H52 119.8
C54 C53 C52 115.7(6)
C54 C53 H53 122.1
C52 C53 H53 122.1
N13 C54 C53 126.9(6)
N13 C54 Cl2 115.5(5)
C53 C54 Cl2 117.5(5)
C56 N14 C60 120.0
O28 C56 N14 111.5(3)
O28 C56 C57 128.3(3)
N14 C56 C57 120.0
C58 C57 C56 120.0
C58 C57 H57 120.0
C56 C57 H57 120.0
C57 C58 C59 120.0
C57 C58 H58 120.0
C59 C58 H58 120.0
C60 C59 C58 120.0
C60 C59 H59 120.0
C58 C59 H59 120.0
C59 C60 N14 120.0
C59 C60 Cl7 126.4(3)
N14 C60 Cl7 113.6(3)
O9 C61 O7 129.0(3)
O9 C61 O8 115.7(4)
O7 C61 O8 115.2(4)
O13 C12' C11 106.4(5)
O13 C12' H12C 110.4
C11 C12' H12C 110.4
O13 C12' H12D 110.4
C11 C12' H12D 110.4
H12C C12' H12D 108.6
C56' N14' C60' 120.0
C60' N14' H14D 87.9
O25' C56' C57' 135.8(3)
O25' C56' N14' 104.1(3)
C57' C56' N14' 120.0
O25' C56' H14D 148.5
C57' C56' H14D 72.9
N14' C56' H14D 48.2
O25' C56' H14E 94.8
N14' C56' H14E 160.7
H14D C56' H14E 114.4
C56' C57' C58' 120.0
C56' C57' H57' 120.0
C58' C57' H57' 120.0
C56' C57' H14C 94.6
C58' C57' H14C 75.6
H57' C57' H14C 99.7
C58' C57' H14D 88.4
H57' C57' H14D 151.1
H14C C57' H14D 81.2
C56' C57' H14E 51.5
C58' C57' H14E 169.4
H57' C57' H14E 68.9
H14C C57' H14E 109.8
H14D C57' H14E 83.5
C57' C58' C59' 120.0
C57' C58' H58' 120.0
C59' C58' H58' 120.0
C59' C58' H14C 110.7
H58' C58' H14C 114.3
C60' C59' C58' 120.0
C60' C59' H59' 120.0
C58' C59' H59' 120.0
C58' C59' H10S 129.1
H59' C59' H10S 100.9
C59' C60' N14' 120.0
C59' C60' Cl7' 102.7(3)
N14' C60' Cl7' 137.0(3)
C59' C60' H10S 73.0
N14' C60' H10S 121.1
Cl7' C60' H10S 74.3
C4S O7S H7S 109.5
C8S O8S H8S 115.7
O7S C4S H4S1 109.5
O7S C4S H4S2 109.5
H4S1 C4S H4S2 109.5
O7S C4S H4S3 109.5
H4S1 C4S H4S3 109.5
H4S2 C4S H4S3 109.5
C10S O10S H10S 105.0
C1' O5' H5' 109.5
C56 O28 Dy6 134.0(3)
C13S O13S H13S 109.1
O3S N1S O2S 116.5(17)
O3S N1S O1S 129.8(15)
O2S N1S O1S 113.7(13)
C14S O14S H14S 111.9
O14S C14S H14C 102.2
O14S C14S H14D 97.0
H14C C14S H14D 102.5
O14S C14S H14E 111.4
H14C C14S H14E 126.2
H14D C14S H14E 113.2

loop_
_geom_bond_atom_site_label_1
_geom_bond_atom_site_label_2
_geom_bond_distance
_geom_bond_site_symmetry_2
Dy1 O4 2.257(4) .
Dy1 O5 2.271(4) .
Dy1 O6 2.415(4) .
Dy1 O1 2.415(4) .
Dy1 O2 2.415(4) .
Dy1 O3 2.424(4) .
Dy1 O7 2.449(4) .
Dy1 N1 2.648(4) .
Dy2 O4 2.289(4) .
Dy2 O14 2.294(4) .
Dy2 O8 2.422(4) .
Dy2 O15 2.426(4) .
Dy2 O10 2.455(5) .
Dy2 O13 2.458(4) .
Dy2 O3 2.492(4) .
Dy2 O11 2.509(4) .
Dy2 N6 2.590(5) .
Dy3 O20 2.283(4) .
Dy3 O5 2.295(4) .
Dy3 O3 2.409(4) .
Dy3 O8 2.413(4) .
Dy3 O17 2.456(4) .
Dy3 O15 2.492(4) .
Dy3 O19 2.493(4) .
Dy3 O16 2.505(4) .
Dy3 N4 2.616(5) .
Dy4 O20 2.265(4) .
Dy4 O14 2.290(4) .
Dy4 O21 2.361(4) .
Dy4 O22 2.405(4) .
Dy4 O15 2.429(4) .
Dy4 O23 2.453(4) .
Dy4 O9 2.454(4) .
Dy4 N7 2.656(5) .
Dy5 O24 2.223(4) .
Dy5 O25' 2.274(4) .
Dy5 O9 2.335(4) .
Dy5 O27 2.341(4) .
Dy5 O23 2.410(4) .
Dy5 O26 2.417(4) .
Dy5 N9 2.528(5) .
Dy5 N10 2.607(5) .
Dy6 O29 2.206(4) .
Dy6 O28 2.301(4) .
Dy6 O7 2.321(4) .
Dy6 O26 2.342(4) .
Dy6 O27 2.418(4) .
Dy6 O6 2.418(4) .
Dy6 N12 2.542(5) .
Dy6 N11 2.588(5) .
Cl1 C44 1.750(6) .
Cl2 C54 1.749(7) .
Cl3 C39 1.744(7) .
Cl4 C49 1.732(7) .
Cl5 C34 1.741(7) .
Cl6 C29 1.738(8) .
Cl7 C60 1.805(10) .
O1 C1 1.443(6) .
O1 H1 0.7514 .
O2 C3 1.434(7) .
O2 H2 0.7724 .
O3 C6 1.436(6) .
O4 C7 1.399(7) .
O5 C18 1.406(7) .
O6 C45 1.308(7) .
O7 C61 1.252(5) .
O8 C61 1.340(4) .
O9 C61 1.238(6) .
O10 N2 1.270(6) .
O11 N2 1.262(7) .
O12 N2 1.218(7) .
O13 C12' 1.462(7) .
O13 C12 1.63(4) .
O13 H141 0.7711 .
O14 C10 1.411(7) .
O15 C19 1.441(6) .
O16 N3 1.261(7) .
O17 N3 1.290(7) .
O18 N3 1.217(7) .
O19 C13 1.434(8) .
O19 H19 0.7785 .
O20 C16 1.406(7) .
O21 C22 1.420(7) .
O21 H21 0.7565 .
O22 C24 1.432(7) .
O22 H22 0.7471 .
O23 C30 1.312(7) .
O24 C25 1.302(7) .
O25' C56' 1.263(7) .
O26 C35 1.308(7) .
O27 C40 1.301(7) .
O29 C50 1.289(7) .
N1 C2 1.469(8) .
N1 C4 1.478(8) .
N1 C5 1.486(7) .
N4 C17 1.477(7) .
N4 C15 1.478(7) .
N4 C14 1.482(7) .
N6 C11 1.483(8) .
N6 C8 1.483(8) .
N6 C9 1.486(8) .
N7 C21 1.479(8) .
N7 C23 1.487(9) .
N7 C20 1.498(8) .
N8 C29 1.337(8) .
N8 C25 1.344(8) .
N9 C34 1.326(8) .
N9 C30 1.350(7) .
N10 C39 1.323(8) .
N10 C35 1.369(8) .
N11 C44 1.312(8) .
N11 C40 1.359(8) .
N12 C49 1.321(8) .
N12 C45 1.358(7) .
N13 C54 1.322(7) .
N13 C50 1.352(7) .
C1 C2 1.512(8) .
C1 H1A 0.9700 .
C1 H1B 0.9700 .
C2 H2A 0.9700 .
C2 H2B 0.9700 .
C3 C4 1.511(8) .
C3 H3A 0.9700 .
C3 H3B 0.9700 .
C4 H4A 0.9700 .
C4 H4B 0.9700 .
C5 C6 1.501(8) .
C5 H5A 0.9700 .
C5 H5B 0.9700 .
C6 H6A 0.9700 .
C6 H6B 0.9700 .
C7 C8 1.503(9) .
C7 H7A 0.9700 .
C7 H7B 0.9700 .
C8 H8A 0.9700 .
C8 H8B 0.9700 .
C9 C10 1.505(10) .
C9 H9A 0.9700 .
C9 H9B 0.9700 .
C10 H10A 0.9700 .
C10 H10B 0.9700 .
C11 C12 1.36(3) .
C11 C12' 1.514(10) .
C11 H11A 0.9700 .
C11 H11B 0.9700 .
C12 H12A 0.9700 .
C12 H12B 0.9700 .
C13 C14 1.487(9) .
C13 H13A 0.9700 .
C13 H13B 0.9700 .
C14 H14A 0.9700 .
C14 H14B 0.9700 .
C15 C16 1.526(8) .
C15 H15A 0.9700 .
C15 H15B 0.9700 .
C16 H16A 0.9700 .
C16 H16B 0.9700 .
C17 C18 1.515(8) .
C17 H17A 0.9700 .
C17 H17B 0.9700 .
C18 H18A 0.9700 .
C18 H18B 0.9700 .
C19 C20 1.492(8) .
C19 H19A 0.9700 .
C19 H19B 0.9700 .
C20 H20A 0.9700 .
C20 H20B 0.9700 .
C21 C22 1.509(10) .
C21 H21A 0.9700 .
C21 H21B 0.9700 .
C22 H22A 0.9700 .
C22 H22B 0.9700 .
C23 C24 1.506(10) .
C23 H23A 0.9700 .
C23 H23B 0.9700 .
C24 H24A 0.9700 .
C24 H24B 0.9700 .
C25 C26 1.418(9) .
C26 C27 1.369(10) .
C26 H26 0.9300 .
C27 C28 1.391(12) .
C27 H27 0.9300 .
C28 C29 1.355(11) .
C28 H28 0.9300 .
C30 C31 1.398(9) .
C31 C32 1.374(9) .
C31 H31 0.9300 .
C32 C33 1.380(9) .
C32 H32 0.9300 .
C33 C34 1.363(9) .
C33 H33 0.9300 .
C35 C36 1.392(8) .
C36 C37 1.361(9) .
C36 H36 0.9300 .
C37 C38 1.406(10) .
C37 H37 0.9300 .
C38 C39 1.373(9) .
C38 H38 0.9300 .
C40 C41 1.415(8) .
C41 C42 1.371(10) .
C41 H41 0.9300 .
C42 C43 1.398(10) .
C42 H42 0.9300 .
C43 C44 1.371(9) .
C43 H43 0.9300 .
C45 C46 1.398(8) .
C46 C47 1.370(9) .
C46 H46 0.9300 .
C47 C48 1.397(9) .
C47 H47 0.9300 .
C48 C49 1.373(9) .
C48 H48 0.9300 .
C50 C51 1.411(9) .
C51 C52 1.367(10) .
C51 H51 0.9300 .
C52 C53 1.395(11) .
C52 H52 0.9300 .
C53 C54 1.353(9) .
C53 H53 0.9300 .
N14 C56 1.3900 .
N14 C60 1.3900 .
C56 O28 1.330(6) .
C56 C57 1.3900 .
C57 C58 1.3900 .
C57 H57 0.9300 .
C58 C59 1.3900 .
C58 H58 0.9300 .
C59 C60 1.3900 .
C59 H59 0.9300 .
Cl7' C60' 1.593(8) .
C12' H12C 0.9700 .
C12' H12D 0.9700 .
N14' C56' 1.3900 .
N14' C60' 1.3900 .
N14' H14D 1.0493 .
C56' C57' 1.3900 .
C56' H14D 0.7642 .
C56' H14E 1.0888 .
C57' C58' 1.3900 .
C57' H57' 0.9300 .
C57' H14C 0.9922 .
C57' H14E 0.9239 .
C58' C59' 1.3900 .
C58' H58' 0.9300 .
C59' C60' 1.3900 .
C59' H59' 0.9300 .
C60' H10S 0.8338 .
O6S C3S 1.402(11) .
O6S H6S 0.8200 .
O7S C4S 1.409(9) .
O7S H7S 0.8200 .
O8S C8S 1.442(10) .
O8S H8S 0.7372 .
C3S H3S1 0.9600 .
C3S H3S2 0.9600 .
C3S H3S3 0.9600 .
C4S H4S1 0.9600 .
C4S H4S2 0.9600 .
C4S H4S3 0.9600 .
O9' O9' 0.00(6) 1
C10S O10S 1.445(10) .
C10S H10C 0.9600 .
C10S H10D 0.9600 .
C10S H10E 0.9600 .
O10S H10S 0.8184 .
O5' C1' 1.409(9) .
O5' H5' 0.8200 .
C8S H8S1 0.9600 .
C8S H8S2 0.9600 .
C8S H8S3 0.9600 .
O13S C13S 1.244(19) .
O13S H13S 0.8168 .
C13S H13C 0.9600 .
C13S H13D 0.9600 .
C13S H13E 0.9600 .
O1S N1S 1.272(13) .
N1S O3S 1.126(11) .
N1S O2S 1.259(17) .
C1' H1'1 0.9600 .
C1' H1'2 0.9600 .
C1' H1'3 0.9600 .
O14S C14S 1.459(10) .
O14S H14S 0.8312 .
C14S H14C 0.9471 .
C14S H14D 1.0612 .
C14S H14E 0.8090 .
